data_4325931
loop_
_publ_author_name
'Kai Chen'
'Li-Li Liang'
'Yun-Qian Zhang'
'Qian-Jiang Zhu'
'Sai-Feng Xue'
'Zhu Tao'

_publ_section_title
;
 Novel Supramolecular Assemblies Based on Coordination of Samarium Cation
 to Cucurbit[5]uril
;
_journal_name_full 'Inorganic Chemistry'
_journal_page_first 7754
_journal_page_last 7760
_journal_paper_doi 10.1021/ic200902g
_journal_volume 50
_journal_year 2011
_chemical_formula_moiety 'C30 H32 Cl N21 O14 Sm, Cl, 4(H2 O)'
_chemical_formula_sum 'C30 H60 Cl2 N21 O28 Sm'
_chemical_formula_weight 1384.24
_chemical_name_systematic
;
 ?
;
_space_group_IT_number 14
_symmetry_cell_setting monoclinic
_symmetry_space_group_name_Hall '-P 2yn'
_symmetry_space_group_name_H-M 'P 1 21/n 1'
_atom_sites_solution_hydrogens geom
_atom_sites_solution_primary direct
_atom_sites_solution_secondary difmap
_audit_creation_method SHELXL-97
_cell_angle_alpha 90.00
_cell_angle_beta 104.561(2)
_cell_angle_gamma 90.00
_cell_formula_units_Z 4
_cell_length_a 15.4151(8)
_cell_length_b 14.7704(8)
_cell_length_c 23.7057(12)
_cell_measurement_temperature 223(2)
_cell_volume 5224.1(5)
_computing_structure_refinement 'SHELXL-97 (Sheldrick, 1997)'
_diffrn_ambient_temperature 223(2)
_diffrn_measured_fraction_theta_full 0.981
_diffrn_measured_fraction_theta_max 0.981
_diffrn_measurement_device_type 'Bruker CCD Area Detector'
_diffrn_measurement_method '\f and \w scan'
_diffrn_radiation_monochromator graphite
_diffrn_radiation_source 'fine-focus sealed tube'
_diffrn_radiation_type MoK\a
_diffrn_radiation_wavelength 0.71073
_diffrn_reflns_av_R_equivalents 0.0420
_diffrn_reflns_av_sigmaI/netI 0.0368
_diffrn_reflns_limit_h_max 18
_diffrn_reflns_limit_h_min -18
_diffrn_reflns_limit_k_max 18
_diffrn_reflns_limit_k_min -18
_diffrn_reflns_limit_l_max 29
_diffrn_reflns_limit_l_min -28
_diffrn_reflns_number 44458
_diffrn_reflns_theta_full 26.00
_diffrn_reflns_theta_max 26.00
_diffrn_reflns_theta_min 1.43
_exptl_absorpt_coefficient_mu 1.337
_exptl_absorpt_correction_T_max 0.7758
_exptl_absorpt_correction_T_min 0.6820
_exptl_absorpt_correction_type multi-scan
_exptl_absorpt_process_details 'SADABS (Bruker, 2008)'
_exptl_crystal_colour colorless
_exptl_crystal_density_diffrn 1.760
_exptl_crystal_description block
_exptl_crystal_F_000 2828
_exptl_crystal_size_max 0.31
_exptl_crystal_size_mid 0.23
_exptl_crystal_size_min 0.20
_platon_squeeze_details
;
;
_refine_diff_density_max 1.475
_refine_diff_density_min -1.323
_refine_diff_density_rms 0.121
_refine_ls_extinction_method none
_refine_ls_goodness_of_fit_ref 1.096
_refine_ls_hydrogen_treatment constr
_refine_ls_matrix_type full
_refine_ls_number_parameters 622
_refine_ls_number_reflns 10080
_refine_ls_number_restraints 0
_refine_ls_restrained_S_all 1.096
_refine_ls_R_factor_all 0.0449
_refine_ls_R_factor_gt 0.0390
_refine_ls_shift/su_max 0.001
_refine_ls_shift/su_mean 0.000
_refine_ls_structure_factor_coef Fsqd
_refine_ls_weighting_details 'calc w=1/[\s^2^(Fo^2^)+(0.0643P)^2^+5.7332P] where P=(Fo^2^+2Fc^2^)/3'
_refine_ls_weighting_scheme calc
_refine_ls_wR_factor_gt 0.1118
_refine_ls_wR_factor_ref 0.1149
_reflns_number_gt 8741
_reflns_number_total 10080
_reflns_threshold_expression >2sigma(I)
_cod_data_source_file ic200902g_si_001_1.cif
_cod_data_source_block complex01
_cod_original_sg_symbol_H-M 'P 21/n'
_cod_database_code 4325931

loop_
_symmetry_equiv_pos_as_xyz
'x, y, z'
'-x+1/2, y+1/2, -z+1/2'
'-x, -y, -z'
'x-1/2, -y-1/2, z-1/2'

loop_
_atom_site_label
_atom_site_type_symbol
_atom_site_fract_x
_atom_site_fract_y
_atom_site_fract_z
_atom_site_U_iso_or_equiv
_atom_site_adp_type
_atom_site_occupancy
_atom_site_symmetry_multiplicity
_atom_site_calc_flag
_atom_site_refinement_flags
O1W O 0.12887(19) 0.4727(2) 0.70305(14) 0.0427(7) Uani 1 1 d .
O2W O 0.7254(2) 0.50154(19) 0.70100(16) 0.0454(8) Uani 1 1 d .
N21 N 0.1603(2) 0.5004(2) 0.83399(16) 0.0330(8) Uani 1 1 d .
O11 O 0.19519(18) 0.42609(18) 0.82338(13) 0.0345(6) Uani 1 1 d .
O12 O 0.18172(19) 0.56930(18) 0.80965(14) 0.0384(7) Uani 1 1 d .
O13 O 0.1090(3) 0.5031(2) 0.86566(18) 0.0577(10) Uani 1 1 d .
Sm1 Sm 0.286394(12) 0.487297(12) 0.757204(8) 0.02026(8) Uani 1 1 d .
Cl1 Cl 0.45369(9) 0.49349(7) 0.73808(6) 0.0452(3) Uani 1 1 d .
Cl2 Cl 0.55914(7) -0.00094(6) 0.78029(6) 0.0423(3) Uani 1 1 d .
C1 C 0.4461(2) 0.6032(2) 0.85822(15) 0.0249(8) Uani 1 1 d .
C2 C 0.5049(3) 0.4767(3) 0.92339(16) 0.0287(8) Uani 1 1 d .
H2A H 0.4449 0.4739 0.9303 0.034 Uiso 1 1 calc R
H2B H 0.5486 0.4740 0.9614 0.034 Uiso 1 1 calc R
C3 C 0.4492(2) 0.3581(2) 0.85063(15) 0.0251(8) Uani 1 1 d .
C4 C 0.4246(2) 0.2218(2) 0.79073(16) 0.0252(8) Uani 1 1 d .
H4A H 0.4483 0.1601 0.7977 0.030 Uiso 1 1 calc R
H4B H 0.3644 0.2220 0.7975 0.030 Uiso 1 1 calc R
C5 C 0.3500(2) 0.2938(2) 0.69871(16) 0.0237(7) Uani 1 1 d .
C6 C 0.2932(2) 0.3367(2) 0.59548(16) 0.0272(8) Uani 1 1 d .
H6A H 0.2343 0.3394 0.6042 0.033 Uiso 1 1 calc R
H6B H 0.2866 0.3016 0.5596 0.033 Uiso 1 1 calc R
C7 C 0.2945(3) 0.4992(2) 0.61226(17) 0.0234(8) Uani 1 1 d .
C8 C 0.2882(2) 0.6636(2) 0.60462(16) 0.0268(8) Uani 1 1 d .
H8A H 0.2813 0.7044 0.5711 0.032 Uiso 1 1 calc R
H8B H 0.2293 0.6567 0.6127 0.032 Uiso 1 1 calc R
C9 C 0.3432(2) 0.6924(2) 0.71010(16) 0.0234(7) Uani 1 1 d .
C10 C 0.4162(3) 0.7485(3) 0.80701(16) 0.0287(8) Uani 1 1 d .
H10A H 0.3567 0.7419 0.8143 0.034 Uiso 1 1 calc R
H10B H 0.4383 0.8092 0.8199 0.034 Uiso 1 1 calc R
C11 C 0.3679(2) 0.5590(3) 0.54645(15) 0.0274(8) Uani 1 1 d .
H11 H 0.3385 0.5859 0.5082 0.033 Uiso 1 1 calc R
C12 C 0.3699(2) 0.4544(3) 0.54383(15) 0.0274(8) Uani 1 1 d .
H12 H 0.3411 0.4315 0.5043 0.033 Uiso 1 1 calc R
C13 C 0.4340(2) 0.2438(2) 0.63547(16) 0.0262(8) Uani 1 1 d .
H13 H 0.4189 0.1944 0.6065 0.031 Uiso 1 1 calc R
C14 C 0.4758(2) 0.2073(2) 0.69733(16) 0.0234(7) Uani 1 1 d .
H14 H 0.4760 0.1403 0.6983 0.028 Uiso 1 1 calc R
C15 C 0.5771(2) 0.2719(2) 0.85375(15) 0.0242(7) Uani 1 1 d .
H15 H 0.5934 0.2134 0.8739 0.029 Uiso 1 1 calc R
C16 C 0.6031(2) 0.3532(2) 0.89582(15) 0.0250(8) Uani 1 1 d .
H16 H 0.6292 0.3332 0.9364 0.030 Uiso 1 1 calc R
C17 C 0.5991(2) 0.6096(3) 0.90368(16) 0.0266(8) Uani 1 1 d .
H17 H 0.6267 0.6244 0.9450 0.032 Uiso 1 1 calc R
C18 C 0.5707(2) 0.6964(2) 0.86616(16) 0.0268(8) Uani 1 1 d .
H18 H 0.5826 0.7521 0.8900 0.032 Uiso 1 1 calc R
C19 C 0.4679(2) 0.7844(2) 0.71515(16) 0.0258(8) Uani 1 1 d .
H19 H 0.4693 0.8509 0.7204 0.031 Uiso 1 1 calc R
C20 C 0.4260(2) 0.7577(2) 0.65108(17) 0.0265(8) Uani 1 1 d .
H20 H 0.4091 0.8115 0.6258 0.032 Uiso 1 1 calc R
C21 C 0.6792(2) 0.6177(2) 0.83206(16) 0.0254(8) Uani 1 1 d .
C22 C 0.7111(3) 0.4851(2) 0.89737(17) 0.0264(8) Uani 1 1 d .
H22A H 0.7700 0.4881 0.8888 0.032 Uiso 1 1 calc R
H22B H 0.7210 0.4828 0.9398 0.032 Uiso 1 1 calc R
C23 C 0.6824(2) 0.3619(2) 0.82458(15) 0.0227(7) Uani 1 1 d .
C24 C 0.6317(2) 0.2269(2) 0.76439(16) 0.0246(7) Uani 1 1 d .
H24A H 0.6914 0.2310 0.7570 0.030 Uiso 1 1 calc R
H24B H 0.6242 0.1650 0.7772 0.030 Uiso 1 1 calc R
C25 C 0.5812(2) 0.2957(2) 0.66756(15) 0.0232(7) Uani 1 1 d .
C26 C 0.5006(3) 0.3423(3) 0.56815(15) 0.0287(8) Uani 1 1 d .
H26A H 0.4642 0.3036 0.5377 0.034 Uiso 1 1 calc R
H26B H 0.5615 0.3433 0.5627 0.034 Uiso 1 1 calc R
C27 C 0.5172(3) 0.5091(2) 0.57352(16) 0.0277(8) Uani 1 1 d .
C28 C 0.4942(3) 0.6748(3) 0.57724(16) 0.0291(8) Uani 1 1 d .
H28A H 0.4557 0.7158 0.5492 0.035 Uiso 1 1 calc R
H28B H 0.5547 0.6786 0.5712 0.035 Uiso 1 1 calc R
C29 C 0.5745(2) 0.7061(2) 0.67980(16) 0.0251(8) Uani 1 1 d .
C30 C 0.6238(2) 0.7604(2) 0.78068(16) 0.0271(8) Uani 1 1 d .
H30A H 0.6143 0.8197 0.7967 0.032 Uiso 1 1 calc R
H30B H 0.6827 0.7615 0.7720 0.032 Uiso 1 1 calc R
N1 N 0.5146(2) 0.5613(2) 0.89655(14) 0.0297(7) Uani 1 1 d .
N2 N 0.4753(2) 0.6825(2) 0.84115(13) 0.0269(7) Uani 1 1 d .
N3 N 0.6623(2) 0.5669(2) 0.87620(13) 0.0280(7) Uani 1 1 d .
N4 N 0.6246(2) 0.6920(2) 0.82458(14) 0.0267(7) Uani 1 1 d .
N5 N 0.5565(2) 0.7469(2) 0.72734(14) 0.0276(7) Uani 1 1 d .
N6 N 0.4970(2) 0.7061(2) 0.63583(13) 0.0276(7) Uani 1 1 d .
N7 N 0.4614(2) 0.5832(2) 0.56495(13) 0.0282(7) Uani 1 1 d .
N8 N 0.4644(2) 0.4337(2) 0.56062(13) 0.0276(7) Uani 1 1 d .
N9 N 0.3483(2) 0.7043(2) 0.65420(13) 0.0247(6) Uani 1 1 d .
N10 N 0.3180(2) 0.5763(2) 0.58942(13) 0.0273(7) Uani 1 1 d .
N11 N 0.3212(2) 0.4278(2) 0.58581(13) 0.0261(7) Uani 1 1 d .
N12 N 0.3547(2) 0.2907(2) 0.64219(13) 0.0247(6) Uani 1 1 d .
N13 N 0.5034(2) 0.3022(2) 0.62458(13) 0.0278(7) Uani 1 1 d .
N14 N 0.4179(2) 0.2451(2) 0.73147(13) 0.0247(6) Uani 1 1 d .
N15 N 0.5654(2) 0.2436(2) 0.71072(13) 0.0264(7) Uani 1 1 d .
N16 N 0.48068(19) 0.2817(2) 0.83172(13) 0.0246(6) Uani 1 1 d .
N17 N 0.6274(2) 0.2887(2) 0.81080(13) 0.0249(6) Uani 1 1 d .
N18 N 0.6671(2) 0.4026(2) 0.87284(13) 0.0266(7) Uani 1 1 d .
N19 N 0.5172(2) 0.3991(2) 0.88973(13) 0.0265(7) Uani 1 1 d .
N20 N 0.4080(2) 0.7410(2) 0.74593(13) 0.0249(6) Uani 1 1 d .
O1 O 0.28537(17) 0.64614(16) 0.72521(11) 0.0260(5) Uani 1 1 d .
O2 O 0.25315(19) 0.49516(16) 0.65046(12) 0.0270(6) Uani 1 1 d .
O3 O 0.36831(17) 0.57594(17) 0.84342(11) 0.0291(6) Uani 1 1 d .
O4 O 0.37080(16) 0.38371(17) 0.83663(11) 0.0274(6) Uani 1 1 d .
O5 O 0.29059(16) 0.33288(16) 0.71665(11) 0.0257(5) Uani 1 1 d .
O6 O 0.59830(19) 0.51066(17) 0.58741(13) 0.0320(6) Uani 1 1 d .
O7 O 0.65319(17) 0.32886(18) 0.66637(11) 0.0296(6) Uani 1 1 d .
O8 O 0.64678(17) 0.67698(17) 0.67663(11) 0.0300(6) Uani 1 1 d .
O9 O 0.73539(17) 0.60187(18) 0.80549(11) 0.0305(6) Uani 1 1 d .
O10 O 0.73818(17) 0.38530(17) 0.79912(11) 0.0287(6) Uani 1 1 d .

loop_
_atom_site_aniso_label
_atom_site_aniso_U_11
_atom_site_aniso_U_22
_atom_site_aniso_U_33
_atom_site_aniso_U_23
_atom_site_aniso_U_13
_atom_site_aniso_U_12
O1W 0.0187(15) 0.071(2) 0.0397(17) -0.0036(15) 0.0099(13) -0.0060(14)
O2W 0.047(2) 0.0417(18) 0.048(2) 0.0021(13) 0.0129(17) 0.0004(13)
N21 0.0223(19) 0.044(2) 0.0341(19) -0.0017(14) 0.0108(16) 0.0016(14)
O11 0.0305(16) 0.0305(15) 0.0469(17) 0.0088(12) 0.0177(13) 0.0066(12)
O12 0.0325(16) 0.0276(14) 0.062(2) -0.0049(13) 0.0255(15) -0.0049(12)
O13 0.052(2) 0.073(3) 0.062(2) 0.0057(16) 0.040(2) 0.0108(16)
Sm1 0.01444(12) 0.02084(12) 0.02664(12) 0.00096(6) 0.00728(8) 0.00041(6)
Cl1 0.0382(7) 0.0443(6) 0.0522(7) -0.0019(5) 0.0098(5) 0.0006(4)
Cl2 0.0250(6) 0.0278(5) 0.0782(9) 0.0017(4) 0.0208(6) -0.0006(4)
C1 0.023(2) 0.0298(19) 0.0234(18) -0.0056(14) 0.0078(15) 0.0030(15)
C2 0.027(2) 0.040(2) 0.0202(18) -0.0006(15) 0.0090(16) 0.0029(16)
C3 0.022(2) 0.0302(19) 0.0253(18) 0.0069(14) 0.0107(15) 0.0016(15)
C4 0.0203(19) 0.0205(17) 0.037(2) 0.0047(14) 0.0106(16) -0.0011(14)
C5 0.0194(19) 0.0175(16) 0.034(2) -0.0027(14) 0.0060(15) -0.0058(13)
C6 0.0203(19) 0.0289(19) 0.031(2) -0.0065(15) 0.0033(16) -0.0052(14)
C7 0.019(2) 0.0259(19) 0.0218(18) 0.0009(13) -0.0012(15) -0.0007(13)
C8 0.0207(19) 0.0280(19) 0.030(2) 0.0071(15) 0.0033(15) 0.0044(14)
C9 0.0174(18) 0.0198(17) 0.0321(19) 0.0015(14) 0.0042(15) 0.0069(13)
C10 0.025(2) 0.0259(19) 0.035(2) -0.0066(15) 0.0078(16) 0.0060(15)
C11 0.024(2) 0.038(2) 0.0183(17) 0.0031(14) 0.0027(15) -0.0013(16)
C12 0.023(2) 0.040(2) 0.0186(17) -0.0010(15) 0.0027(15) -0.0004(16)
C13 0.022(2) 0.0228(18) 0.034(2) -0.0067(14) 0.0065(16) -0.0025(14)
C14 0.0181(18) 0.0181(16) 0.035(2) -0.0030(14) 0.0078(15) -0.0018(13)
C15 0.0220(19) 0.0250(18) 0.0259(18) 0.0092(14) 0.0066(15) 0.0034(14)
C16 0.0230(19) 0.0305(19) 0.0211(18) 0.0066(14) 0.0047(15) 0.0045(15)
C17 0.0193(19) 0.034(2) 0.0252(19) -0.0086(15) 0.0028(15) 0.0004(15)
C18 0.024(2) 0.0280(19) 0.0273(19) -0.0103(15) 0.0036(15) 0.0005(15)
C19 0.0211(19) 0.0188(17) 0.038(2) 0.0045(14) 0.0082(16) 0.0020(14)
C20 0.023(2) 0.0200(17) 0.037(2) 0.0057(14) 0.0081(16) 0.0004(14)
C21 0.023(2) 0.0227(18) 0.0287(19) -0.0054(14) 0.0035(16) -0.0014(14)
C22 0.0152(19) 0.032(2) 0.029(2) -0.0017(14) -0.0012(15) -0.0005(14)
C23 0.0160(18) 0.0254(18) 0.0245(18) 0.0071(14) 0.0009(14) 0.0045(13)
C24 0.0194(19) 0.0210(17) 0.034(2) 0.0016(14) 0.0078(15) 0.0018(14)
C25 0.0223(19) 0.0188(17) 0.0298(19) -0.0038(13) 0.0091(15) 0.0005(14)
C26 0.030(2) 0.036(2) 0.0221(18) -0.0062(15) 0.0087(16) 0.0009(16)
C27 0.028(2) 0.038(2) 0.0179(18) 0.0022(14) 0.0085(16) 0.0022(15)
C28 0.026(2) 0.034(2) 0.0279(19) 0.0084(15) 0.0087(16) -0.0003(16)
C29 0.027(2) 0.0183(17) 0.032(2) 0.0027(14) 0.0100(16) 0.0001(14)
C30 0.022(2) 0.0201(17) 0.038(2) -0.0045(15) 0.0064(16) -0.0034(14)
N1 0.0225(17) 0.0335(18) 0.0324(17) -0.0029(13) 0.0059(14) -0.0006(13)
N2 0.0185(16) 0.0317(17) 0.0299(17) -0.0016(13) 0.0053(13) 0.0024(12)
N3 0.0235(17) 0.0311(17) 0.0291(17) 0.0001(13) 0.0062(13) 0.0052(13)
N4 0.0245(17) 0.0232(15) 0.0334(17) -0.0025(12) 0.0091(14) 0.0011(12)
N5 0.0192(17) 0.0252(16) 0.0365(18) -0.0018(13) 0.0036(14) 0.0010(12)
N6 0.0224(17) 0.0314(17) 0.0281(16) 0.0008(13) 0.0050(13) 0.0036(13)
N7 0.0217(17) 0.0354(18) 0.0266(16) 0.0023(13) 0.0044(13) 0.0001(13)
N8 0.0241(17) 0.0352(18) 0.0234(16) -0.0032(13) 0.0056(13) -0.0005(13)
N9 0.0197(16) 0.0264(16) 0.0272(16) 0.0042(12) 0.0045(13) -0.0019(12)
N10 0.0245(17) 0.0273(16) 0.0306(17) 0.0040(13) 0.0077(13) 0.0015(13)
N11 0.0257(17) 0.0276(16) 0.0257(16) -0.0027(12) 0.0079(13) -0.0024(13)
N12 0.0189(16) 0.0278(16) 0.0269(16) -0.0021(12) 0.0048(13) -0.0001(12)
N13 0.0259(17) 0.0306(17) 0.0271(16) 0.0014(13) 0.0070(14) -0.0007(13)
N14 0.0213(17) 0.0224(15) 0.0313(17) -0.0004(12) 0.0085(13) 0.0020(12)
N15 0.0255(18) 0.0235(15) 0.0300(17) 0.0010(12) 0.0067(13) -0.0021(12)
N16 0.0177(16) 0.0256(16) 0.0314(16) 0.0031(12) 0.0075(13) 0.0016(12)
N17 0.0232(16) 0.0239(15) 0.0294(16) 0.0021(12) 0.0103(13) -0.0020(12)
N18 0.0212(16) 0.0294(16) 0.0295(16) -0.0014(13) 0.0069(13) -0.0015(13)
N19 0.0195(16) 0.0319(17) 0.0292(16) 0.0005(13) 0.0079(13) 0.0045(12)
N20 0.0212(17) 0.0242(15) 0.0310(17) -0.0008(12) 0.0096(13) -0.0007(12)
O1 0.0243(14) 0.0238(12) 0.0304(14) 0.0014(10) 0.0075(11) 0.0002(10)
O2 0.0230(15) 0.0264(13) 0.0332(15) 0.0002(10) 0.0103(12) -0.0004(10)
O3 0.0213(14) 0.0339(14) 0.0325(14) -0.0014(11) 0.0072(11) 0.0009(11)
O4 0.0184(14) 0.0314(14) 0.0327(14) 0.0028(11) 0.0068(11) 0.0037(10)
O5 0.0193(13) 0.0228(13) 0.0354(14) 0.0014(10) 0.0077(11) 0.0018(10)
O6 0.0220(16) 0.0412(16) 0.0325(15) 0.0018(11) 0.0061(12) -0.0005(11)
O7 0.0253(15) 0.0324(14) 0.0321(14) -0.0017(11) 0.0090(11) -0.0040(11)
O8 0.0245(15) 0.0310(14) 0.0355(15) 0.0013(11) 0.0092(12) 0.0028(11)
O9 0.0265(15) 0.0311(14) 0.0359(15) -0.0003(11) 0.0116(12) 0.0030(11)
O10 0.0236(14) 0.0292(14) 0.0352(15) 0.0025(11) 0.0108(12) -0.0026(11)

loop_
_atom_type_symbol
_atom_type_description
_atom_type_scat_dispersion_real
_atom_type_scat_dispersion_imag
_atom_type_scat_source
C C 0.0033 0.0016 'International Tables Vol C Tables 4.2.6.8 and 6.1.1.4'
H H 0.0000 0.0000 'International Tables Vol C Tables 4.2.6.8 and 6.1.1.4'
N N 0.0061 0.0033 'International Tables Vol C Tables 4.2.6.8 and 6.1.1.4'
O O 0.0106 0.0060 'International Tables Vol C Tables 4.2.6.8 and 6.1.1.4'
Sm Sm -0.1638 3.4418 'International Tables Vol C Tables 4.2.6.8 and 6.1.1.4'
Cl Cl 0.1484 0.1585 'International Tables Vol C Tables 4.2.6.8 and 6.1.1.4'

loop_
_geom_angle_atom_site_label_1
_geom_angle_atom_site_label_2
_geom_angle_atom_site_label_3
_geom_angle
O13 N21 O12 122.9(3)
O13 N21 O11 121.3(3)
O12 N21 O11 115.8(3)
O13 N21 Sm1 178.1(3)
O12 N21 Sm1 59.00(18)
O11 N21 Sm1 56.78(18)
N21 O11 Sm1 98.2(2)
N21 O12 Sm1 96.3(2)
O1W Sm1 O2 62.77(9)
O1W Sm1 O1 89.65(10)
O2 Sm1 O1 69.77(8)
O1W Sm1 O5 80.52(10)
O2 Sm1 O5 70.32(8)
O1 Sm1 O5 138.96(9)
O1W Sm1 O3 135.00(9)
O2 Sm1 O3 138.87(8)
O1 Sm1 O3 73.41(8)
O5 Sm1 O3 138.12(8)
O1W Sm1 O4 126.48(10)
O2 Sm1 O4 137.21(8)
O1 Sm1 O4 140.38(8)
O5 Sm1 O4 70.89(8)
O3 Sm1 O4 69.24(9)
O1W Sm1 O11 70.18(10)
O2 Sm1 O11 130.79(9)
O1 Sm1 O11 124.83(8)
O5 Sm1 O11 89.11(8)
O3 Sm1 O11 85.69(9)
O4 Sm1 O11 65.26(8)
O1W Sm1 O12 68.66(10)
O2 Sm1 O12 118.80(9)
O1 Sm1 O12 75.19(8)
O5 Sm1 O12 134.43(8)
O3 Sm1 O12 66.79(9)
O4 Sm1 O12 101.16(9)
O11 Sm1 O12 49.70(9)
O1W Sm1 Cl1 140.16(8)
O2 Sm1 Cl1 77.78(7)
O1 Sm1 Cl1 81.38(6)
O5 Sm1 Cl1 81.30(6)
O3 Sm1 Cl1 79.24(6)
O4 Sm1 Cl1 79.19(6)
O11 Sm1 Cl1 144.36(7)
O12 Sm1 Cl1 142.90(7)
O1W Sm1 N21 67.31(10)
O2 Sm1 N21 128.78(10)
O1 Sm1 N21 99.84(8)
O5 Sm1 N21 112.36(9)
O3 Sm1 N21 74.84(9)
O4 Sm1 N21 82.93(9)
O11 Sm1 N21 25.02(8)
O12 Sm1 N21 24.68(9)
Cl1 Sm1 N21 152.42(8)
O3 C1 N2 124.9(3)
O3 C1 N1 125.5(3)
N2 C1 N1 109.5(3)
N1 C2 N19 114.1(3)
N1 C2 H2A 108.7
N19 C2 H2A 108.7
N1 C2 H2B 108.7
N19 C2 H2B 108.7
H2A C2 H2B 107.6
O4 C3 N16 125.4(4)
O4 C3 N19 125.9(3)
N16 C3 N19 108.6(3)
N14 C4 N16 113.7(3)
N14 C4 H4A 108.8
N16 C4 H4A 108.8
N14 C4 H4B 108.8
N16 C4 H4B 108.8
H4A C4 H4B 107.7
O5 C5 N14 125.7(3)
O5 C5 N12 125.3(3)
N14 C5 N12 108.9(3)
N12 C6 N11 113.4(3)
N12 C6 H6A 108.9
N11 C6 H6A 108.9
N12 C6 H6B 108.9
N11 C6 H6B 108.9
H6A C6 H6B 107.7
O2 C7 N11 125.5(3)
O2 C7 N10 125.2(3)
N11 C7 N10 109.3(3)
N9 C8 N10 113.5(3)
N9 C8 H8A 108.9
N10 C8 H8A 108.9
N9 C8 H8B 108.9
N10 C8 H8B 108.9
H8A C8 H8B 107.7
O1 C9 N20 125.7(3)
O1 C9 N9 124.9(3)
N20 C9 N9 109.4(3)
N20 C10 N2 113.6(3)
N20 C10 H10A 108.8
N2 C10 H10A 108.8
N20 C10 H10B 108.8
N2 C10 H10B 108.8
H10A C10 H10B 107.7
N7 C11 N10 114.2(3)
N7 C11 C12 103.4(3)
N10 C11 C12 102.9(3)
N7 C11 H11 111.9
N10 C11 H11 111.9
C12 C11 H11 111.9
N8 C12 N11 114.6(3)
N8 C12 C11 103.2(3)
N11 C12 C11 103.0(3)
N8 C12 H12 111.8
N11 C12 H12 111.8
C11 C12 H12 111.8
N13 C13 N12 114.7(3)
N13 C13 C14 103.2(3)
N12 C13 C14 103.0(3)
N13 C13 H13 111.8
N12 C13 H13 111.8
C14 C13 H13 111.8
N15 C14 N14 115.0(3)
N15 C14 C13 103.1(3)
N14 C14 C13 103.1(3)
N15 C14 H14 111.7
N14 C14 H14 111.7
C13 C14 H14 111.7
N17 C15 N16 114.2(3)
N17 C15 C16 102.8(3)
N16 C15 C16 103.3(3)
N17 C15 H15 111.9
N16 C15 H15 111.9
C16 C15 H15 111.9
N18 C16 N19 114.7(3)
N18 C16 C15 103.9(3)
N19 C16 C15 102.3(3)
N18 C16 H16 111.7
N19 C16 H16 111.7
C15 C16 H16 111.7
N3 C17 N1 114.7(3)
N3 C17 C18 103.0(3)
N1 C17 C18 102.8(3)
N3 C17 H17 111.9
N1 C17 H17 111.9
C18 C17 H17 111.9
N4 C18 N2 114.3(3)
N4 C18 C17 103.1(3)
N2 C18 C17 103.1(3)
N4 C18 H18 111.9
N2 C18 H18 111.9
C17 C18 H18 111.9
N5 C19 N20 114.8(3)
N5 C19 C20 104.0(3)
N20 C19 C20 102.6(3)
N5 C19 H19 111.6
N20 C19 H19 111.6
C20 C19 H19 111.6
N9 C20 N6 114.3(3)
N9 C20 C19 103.6(3)
N6 C20 C19 102.9(3)
N9 C20 H20 111.8
N6 C20 H20 111.8
C19 C20 H20 111.8
O9 C21 N3 126.2(3)
O9 C21 N4 125.7(3)
N3 C21 N4 108.1(3)
N18 C22 N3 114.5(3)
N18 C22 H22A 108.6
N3 C22 H22A 108.6
N18 C22 H22B 108.6
N3 C22 H22B 108.6
H22A C22 H22B 107.6
O10 C23 N17 125.5(3)
O10 C23 N18 125.7(3)
N17 C23 N18 108.8(3)
N15 C24 N17 114.0(3)
N15 C24 H24A 108.8
N17 C24 H24A 108.8
N15 C24 H24B 108.8
N17 C24 H24B 108.8
H24A C24 H24B 107.7
O7 C25 N15 125.8(3)
O7 C25 N13 126.0(3)
N15 C25 N13 108.2(3)
N13 C26 N8 114.4(3)
N13 C26 H26A 108.7
N8 C26 H26A 108.7
N13 C26 H26B 108.7
N8 C26 H26B 108.7
H26A C26 H26B 107.6
O6 C27 N8 126.4(4)
O6 C27 N7 126.2(4)
N8 C27 N7 107.4(4)
N7 C28 N6 114.4(3)
N7 C28 H28A 108.7
N6 C28 H28A 108.7
N7 C28 H28B 108.7
N6 C28 H28B 108.7
H28A C28 H28B 107.6
O8 C29 N5 125.9(4)
O8 C29 N6 126.1(3)
N5 C29 N6 108.0(3)
N5 C30 N4 114.2(3)
N5 C30 H30A 108.7
N4 C30 H30A 108.7
N5 C30 H30B 108.7
N4 C30 H30B 108.7
H30A C30 H30B 107.6
C1 N1 C2 123.1(3)
C1 N1 C17 112.2(3)
C2 N1 C17 124.6(3)
C1 N2 C10 122.9(3)
C1 N2 C18 112.2(3)
C10 N2 C18 124.6(3)
C21 N3 C22 122.9(3)
C21 N3 C17 112.7(3)
C22 N3 C17 124.0(3)
C21 N4 C18 112.9(3)
C21 N4 C30 123.2(3)
C18 N4 C30 123.9(3)
C29 N5 C30 122.5(3)
C29 N5 C19 112.6(3)
C30 N5 C19 124.4(3)
C29 N6 C20 112.1(3)
C29 N6 C28 122.5(3)
C20 N6 C28 124.1(3)
C27 N7 C11 112.9(3)
C27 N7 C28 122.7(3)
C11 N7 C28 124.4(3)
C27 N8 C12 113.1(3)
C27 N8 C26 122.6(3)
C12 N8 C26 124.0(3)
C9 N9 C8 124.2(3)
C9 N9 C20 111.7(3)
C8 N9 C20 123.9(3)
C7 N10 C11 112.2(3)
C7 N10 C8 121.3(3)
C11 N10 C8 126.3(3)
C7 N11 C12 112.4(3)
C7 N11 C6 121.2(3)
C12 N11 C6 126.1(3)
C5 N12 C6 123.8(3)
C5 N12 C13 112.3(3)
C6 N12 C13 123.6(3)
C25 N13 C13 112.0(3)
C25 N13 C26 122.1(3)
C13 N13 C26 123.7(3)
C5 N14 C4 123.5(3)
C5 N14 C14 112.4(3)
C4 N14 C14 123.5(3)
C25 N15 C24 123.0(3)
C25 N15 C14 113.0(3)
C24 N15 C14 124.0(3)
C3 N16 C4 122.4(3)
C3 N16 C15 112.6(3)
C4 N16 C15 124.8(3)
C23 N17 C24 122.7(3)
C23 N17 C15 112.2(3)
C24 N17 C15 124.2(3)
C23 N18 C16 111.9(3)
C23 N18 C22 123.2(3)
C16 N18 C22 124.9(3)
C3 N19 C2 123.3(3)
C3 N19 C16 112.8(3)
C2 N19 C16 123.9(3)
C9 N20 C10 123.0(3)
C9 N20 C19 112.4(3)
C10 N20 C19 124.6(3)
C9 O1 Sm1 131.4(2)
C7 O2 Sm1 138.3(3)
C1 O3 Sm1 131.6(2)
C3 O4 Sm1 132.6(2)
C5 O5 Sm1 130.7(2)

loop_
_geom_bond_atom_site_label_1
_geom_bond_atom_site_label_2
_geom_bond_distance
O1W Sm1 2.454(3)
N21 O13 1.221(5)
N21 O12 1.254(4)
N21 O11 1.275(4)
N21 Sm1 2.984(3)
O11 Sm1 2.523(3)
O12 Sm1 2.574(3)
Sm1 O2 2.455(3)
Sm1 O1 2.465(2)
Sm1 O5 2.482(2)
Sm1 O3 2.488(3)
Sm1 O4 2.519(2)
Sm1 Cl1 2.7298(13)
C1 O3 1.229(4)
C1 N2 1.353(5)
C1 N1 1.358(5)
C2 N1 1.427(5)
C2 N19 1.437(5)
C2 H2A 0.9800
C2 H2B 0.9800
C3 O4 1.229(4)
C3 N16 1.350(5)
C3 N19 1.355(5)
C4 N14 1.425(5)
C4 N16 1.432(5)
C4 H4A 0.9800
C4 H4B 0.9800
C5 O5 1.245(4)
C5 N14 1.344(5)
C5 N12 1.361(5)
C6 N12 1.435(5)
C6 N11 1.449(5)
C6 H6A 0.9800
C6 H6B 0.9800
C7 O2 1.233(5)
C7 N11 1.343(5)
C7 N10 1.349(5)
C8 N9 1.432(5)
C8 N10 1.445(5)
C8 H8A 0.9800
C8 H8B 0.9800
C9 O1 1.245(4)
C9 N20 1.344(5)
C9 N9 1.358(5)
C10 N20 1.426(5)
C10 N2 1.436(5)
C10 H10A 0.9800
C10 H10B 0.9800
C11 N7 1.441(5)
C11 N10 1.445(5)
C11 C12 1.548(6)
C11 H11 0.9900
C12 N8 1.442(5)
C12 N11 1.444(4)
C12 H12 0.9900
C13 N13 1.446(5)
C13 N12 1.448(4)
C13 C14 1.543(5)
C13 H13 0.9900
C14 N15 1.442(4)
C14 N14 1.458(4)
C14 H14 0.9900
C15 N17 1.448(4)
C15 N16 1.453(5)
C15 C16 1.548(5)
C15 H15 0.9900
C16 N18 1.439(4)
C16 N19 1.462(4)
C16 H16 0.9900
C17 N3 1.446(4)
C17 N1 1.456(5)
C17 C18 1.559(5)
C17 H17 0.9900
C18 N4 1.441(5)
C18 N2 1.456(5)
C18 H18 0.9900
C19 N5 1.434(4)
C19 N20 1.461(4)
C19 C20 1.545(5)
C19 H19 0.9900
C20 N9 1.451(4)
C20 N6 1.453(5)
C20 H20 0.9900
C21 O9 1.215(4)
C21 N3 1.364(5)
C21 N4 1.367(5)
C22 N18 1.444(5)
C22 N3 1.445(5)
C22 H22A 0.9800
C22 H22B 0.9800
C23 O10 1.219(4)
C23 N17 1.362(5)
C23 N18 1.363(5)
C24 N15 1.439(5)
C24 N17 1.444(4)
C24 H24A 0.9800
C24 H24B 0.9800
C25 O7 1.219(4)
C25 N15 1.351(4)
C25 N13 1.368(5)
C26 N13 1.454(5)
C26 N8 1.455(5)
C26 H26A 0.9800
C26 H26B 0.9800
C27 O6 1.210(5)
C27 N8 1.368(5)
C27 N7 1.376(5)
C28 N7 1.448(5)
C28 N6 1.454(5)
C28 H28A 0.9800
C28 H28B 0.9800
C29 O8 1.215(4)
C29 N5 1.366(5)
C29 N6 1.373(5)
C30 N5 1.434(5)
C30 N4 1.449(5)
C30 H30A 0.9800
C30 H30B 0.9800

loop_
_platon_squeeze_void_nr
_platon_squeeze_void_average_x
_platon_squeeze_void_average_y
_platon_squeeze_void_average_z
_platon_squeeze_void_volume
_platon_squeeze_void_count_electrons
_platon_squeeze_void_content
1 0.200 -0.009 0.500 825 257 ' '
2 0.354 -0.017 0.000 825 257 ' '
